data_2231875
loop_
_publ_author_name
'Rivera, Augusto'
'Maldonado, Mauricio'
'R\'ios-Motta, Jaime'
'Fejfarov\'a, Karla'
'Du\<sek, Michal'

_publ_section_title
;
 2,2'-(1,3-Diazinane-1,3-diyl)diacetonitrile: a second monoclinic
 polymorph
;
_journal_coeditor_code GK2401
_journal_issue 10
_journal_name_full 'Acta Crystallographica Section E'
_journal_page_first o2734
_journal_paper_doi 10.1107/S1600536811038013
_journal_volume 67
_journal_year 2011
_chemical_formula_iupac 'C8 H12 N4'
_chemical_formula_moiety 'C8 H12 N4'
_chemical_formula_sum 'C8 H12 N4'
_chemical_formula_weight 164.2
_chemical_name_systematic
;
2,2'-(1,3-Diazinane-1,3-diyl)diacetonitrile
;
_space_group_IT_number 14
_symmetry_cell_setting monoclinic
_symmetry_space_group_name_Hall '-P 2yn'
_symmetry_space_group_name_H-M 'P 1 21/n 1'
_cell_angle_alpha 90
_cell_angle_beta 102.066(6)
_cell_angle_gamma 90
_cell_formula_units_Z 4
_cell_length_a 11.1300(6)
_cell_length_b 6.3501(3)
_cell_length_c 13.1373(7)
_cell_measurement_reflns_used 1334
_cell_measurement_temperature 120
_cell_measurement_theta_max 64.39
_cell_measurement_theta_min 3.44
_cell_volume 907.99(8)
_computing_cell_refinement 'CrysAlis PRO (Agilent, 2010)'
_computing_data_collection 'CrysAlis PRO (Agilent, 2010)'
_computing_data_reduction 'CrysAlis PRO (Agilent, 2010)'
_computing_molecular_graphics 'DIAMOND (Brandenburg & Putz, 2005)'
_computing_publication_material 'JANA2006 (Pet\<r\'i\<cek <i>et al.</i>, 2006)'
_computing_structure_refinement 'JANA2006 (Pet\<r\'i\<cek <i>et al.</i> 2006)'
_computing_structure_solution 'SIR2002 (Burla <i>et al.</i>, 2003)'
_diffrn_ambient_temperature 120
_diffrn_detector_area_resol_mean 10.3784
_diffrn_measured_fraction_theta_full 0.98
_diffrn_measured_fraction_theta_max 0.92
_diffrn_measurement_device 'four-cycle diffractometer'
_diffrn_measurement_device_type 'Agilent Gemini Ultra diffractometer with an Atlas CCD detector'
_diffrn_measurement_method 'Rotation method data acquisition using \w'
_diffrn_radiation_monochromator mirror
_diffrn_radiation_source 'Enhance Ultra (Cu) X-ray Source'
_diffrn_radiation_type 'Cu K\a'
_diffrn_radiation_wavelength 1.5418
_diffrn_reflns_av_R_equivalents 0.0272
_diffrn_reflns_av_sigmaI/netI 0.0384
_diffrn_reflns_limit_h_max 12
_diffrn_reflns_limit_h_min -11
_diffrn_reflns_limit_k_max 3
_diffrn_reflns_limit_k_min -7
_diffrn_reflns_limit_l_max 14
_diffrn_reflns_limit_l_min -14
_diffrn_reflns_number 2863
_diffrn_reflns_reduction_process
;
Integration of the CCD images was done by program CrysAlisPro
(Agilent Technologies, 2010). The same program was used for indexing of the
crystal shape and absorption correction.
;
_diffrn_reflns_theta_full 61.82
_diffrn_reflns_theta_max 64.55
_diffrn_reflns_theta_min 4.75
_diffrn_standards_number 0
_exptl_absorpt_coefficient_mu 0.625
_exptl_absorpt_correction_T_max 1.000
_exptl_absorpt_correction_T_min 0.864
_exptl_absorpt_correction_type multi-scan
_exptl_absorpt_process_details
;
(CrysAlis PRO; Agilent, 2010)
;
_exptl_crystal_colour colourless
_exptl_crystal_density_diffrn 1.2009
_exptl_crystal_density_method 'not measured'
_exptl_crystal_description plate
_exptl_crystal_F_000 352
_exptl_crystal_size_max 0.157
_exptl_crystal_size_mid 0.092
_exptl_crystal_size_min 0.012
_refine_diff_density_max 0.18
_refine_diff_density_min -0.18
_refine_ls_extinction_method none
_refine_ls_goodness_of_fit_ref 1.30
_refine_ls_hydrogen_treatment constr
_refine_ls_number_constraints 48
_refine_ls_number_parameters 109
_refine_ls_number_reflns 1404
_refine_ls_number_restraints 0
_refine_ls_R_factor_all 0.0649
_refine_ls_R_factor_gt 0.0387
_refine_ls_shift/su_max 0.0013
_refine_ls_shift/su_mean 0.0003
_refine_ls_structure_factor_coef Fsqd
_refine_ls_weighting_details w=1/[\s^2^(I)+0.0009I^2^]
_refine_ls_weighting_scheme sigma
_refine_ls_wR_factor_gt 0.0841
_refine_ls_wR_factor_ref 0.0926
_reflns_number_gt 929
_reflns_number_total 1404
_reflns_threshold_expression I>3\s(I)
_cod_data_source_file gk2401.cif
_cod_data_source_block I
_cod_original_sg_symbol_H-M 'P 21/n'
_cod_database_code 2231875
_cod_database_fobs_code 2231875

loop_
_symmetry_equiv_pos_site_id
_symmetry_equiv_pos_as_xyz
1 x,y,z
2 -x+1/2,y+1/2,-z+1/2
3 -x,-y,-z
4 x+1/2,-y+1/2,z+1/2

loop_
_atom_site_type_symbol
_atom_site_label
_atom_site_fract_x
_atom_site_fract_y
_atom_site_fract_z
_atom_site_U_iso_or_equiv
_atom_site_adp_type
_atom_site_calc_flag
_atom_site_refinement_flags
_atom_site_occupancy
_atom_site_symmetry_multiplicity
N N1 0.24013(14) 0.1540(2) 0.84921(11) 0.0221(5) Uani d . 1 4
N N2 0.02686(14) 0.1567(2) 0.77670(12) 0.0227(5) Uani d . 1 4
N N3 0.38363(17) -0.2911(3) 0.97150(14) 0.0368(7) Uani d . 1 4
N N4 -0.13683(17) -0.3109(3) 0.77144(15) 0.0432(7) Uani d . 1 4
C C1 0.13764(16) 0.0291(3) 0.79354(14) 0.0219(6) Uani d . 1 4
C C2 0.22087(19) 0.2149(3) 0.95257(15) 0.0283(7) Uani d . 1 4
C C3 0.10159(19) 0.3355(3) 0.94117(15) 0.0314(7) Uani d . 1 4
C C4 -0.00483(19) 0.2148(3) 0.87606(15) 0.0294(7) Uani d . 1 4
C C5 0.35671(17) 0.0485(3) 0.85421(15) 0.0266(7) Uani d . 1 4
C C6 0.37333(18) -0.1454(3) 0.91936(16) 0.0268(7) Uani d . 1 4
C C7 -0.07465(18) 0.0560(3) 0.70529(16) 0.0276(7) Uani d . 1 4
C C8 -0.11174(18) -0.1512(4) 0.74169(16) 0.0310(7) Uani d . 1 4
H H1a 0.153761 -0.013785 0.727602 0.0263 Uiso calc R 1 4
H H1b 0.126995 -0.092437 0.834233 0.0263 Uiso calc R 1 4
H H2a 0.287763 0.302129 0.98659 0.034 Uiso calc R 1 4
H H2b 0.217385 0.090842 0.993595 0.034 Uiso calc R 1 4
H H3a 0.109451 0.46939 0.909275 0.0377 Uiso calc R 1 4
H H3b 0.084982 0.362397 1.008806 0.0377 Uiso calc R 1 4
H H4a -0.019698 0.089559 0.912481 0.0353 Uiso calc R 1 4
H H4b -0.076841 0.30205 0.86304 0.0353 Uiso calc R 1 4
H H5a 0.422653 0.144787 0.879563 0.0319 Uiso calc R 1 4
H H5b 0.365998 0.014494 0.785061 0.0319 Uiso calc R 1 4
H H7a -0.053712 0.039324 0.638472 0.0331 Uiso calc R 1 4
H H7b -0.144222 0.148886 0.692234 0.0331 Uiso calc R 1 4

loop_
_atom_site_aniso_label
_atom_site_aniso_U_11
_atom_site_aniso_U_22
_atom_site_aniso_U_33
_atom_site_aniso_U_12
_atom_site_aniso_U_13
_atom_site_aniso_U_23
_atom_site_aniso_type_symbol
N1 0.0246(9) 0.0204(9) 0.0211(9) -0.0003(8) 0.0044(7) -0.0017(7) N
N2 0.0234(9) 0.0233(9) 0.0218(9) 0.0035(8) 0.0057(7) 0.0005(7) N
N3 0.0429(12) 0.0326(11) 0.0332(10) 0.0053(9) 0.0042(9) 0.0033(9) N
N4 0.0343(11) 0.0396(12) 0.0549(13) -0.0049(10) 0.0077(9) 0.0104(10) N
C1 0.0248(11) 0.0193(10) 0.0219(11) 0.0011(9) 0.0053(8) 0.0011(8) C
C2 0.0384(12) 0.0257(11) 0.0197(11) -0.0001(10) 0.0034(9) -0.0023(9) C
C3 0.0442(13) 0.0262(11) 0.0248(11) 0.0079(11) 0.0093(9) -0.0017(9) C
C4 0.0343(12) 0.0300(12) 0.0269(11) 0.0078(10) 0.0130(9) 0.0039(9) C
C5 0.0266(12) 0.0246(11) 0.0287(11) -0.0008(9) 0.0058(9) 0.0017(9) C
C6 0.0250(11) 0.0283(12) 0.0261(11) 0.0024(10) 0.0029(9) -0.0041(10) C
C7 0.0270(11) 0.0280(11) 0.0268(11) -0.0002(10) 0.0033(9) 0.0045(9) C
C8 0.0228(11) 0.0374(13) 0.0318(12) -0.0002(11) 0.0037(9) 0.0034(11) C

loop_
_atom_type_symbol
_atom_type_scat_dispersion_real
_atom_type_scat_dispersion_imag
_atom_type_scat_source
C 0.0181 0.0091 'International Tables Vol C tables 4.2.6.8 and 6.1.1.1'
H 0.0000 0.0000 'International Tables Vol C tables 4.2.6.8 and 6.1.1.1'
N 0.0311 0.0180 'International Tables Vol C tables 4.2.6.8 and 6.1.1.1'
O 0.0492 0.0322 'International Tables Vol C tables 4.2.6.8 and 6.1.1.1'

loop_
_geom_angle_atom_site_label_1
_geom_angle_atom_site_label_2
_geom_angle_atom_site_label_3
_geom_angle
C1 N1 C2 110.95(15)
C1 N1 C5 111.79(14)
C2 N1 C5 112.44(14)
C1 N2 C4 111.01(14)
C1 N2 C7 111.87(15)
C4 N2 C7 112.62(16)
N1 C1 N2 108.89(15)
N1 C1 H1a 109.4708
N1 C1 H1b 109.4715
N2 C1 H1a 109.4709
N2 C1 H1b 109.472
H1a C1 H1b 110.0468
N1 C2 C3 109.65(15)
N1 C2 H2a 109.4713
N1 C2 H2b 109.4713
C3 C2 H2a 109.4712
C3 C2 H2b 109.4706
H2a C2 H2b 109.2966
C2 C3 C4 111.47(17)
C2 C3 H3a 109.4714
C2 C3 H3b 109.4712
C4 C3 H3a 109.471
C4 C3 H3b 109.4713
H3a C3 H3b 107.3996
N2 C4 C3 108.91(17)
N2 C4 H4a 109.471
N2 C4 H4b 109.4718
C3 C4 H4a 109.4714
C3 C4 H4b 109.4711
H4a C4 H4b 110.0256
N1 C5 C6 114.25(17)
N1 C5 H5a 109.4711
N1 C5 H5b 109.4716
C6 C5 H5a 109.4711
C6 C5 H5b 109.4712
H5a C5 H5b 104.2272
N3 C6 C5 177.6(2)
N2 C7 C8 114.28(16)
N2 C7 H7a 109.4703
N2 C7 H7b 109.4712
C8 C7 H7a 109.4713
C8 C7 H7b 109.4717
H7a C7 H7b 104.193
N4 C8 C7 178.0(2)

loop_
_geom_bond_atom_site_label_1
_geom_bond_atom_site_label_2
_geom_bond_distance
N1 C1 1.455(2)
N1 C2 1.470(3)
N1 C5 1.450(2)
N2 C1 1.453(2)
N2 C4 1.469(3)
N2 C7 1.457(2)
N3 C6 1.143(3)
N4 C8 1.142(3)
C1 H1a 0.96
C1 H1b 0.96
C2 C3 1.513(3)
C2 H2a 0.96
C2 H2b 0.96
C3 C4 1.516(3)
C3 H3a 0.96
C3 H3b 0.96
C4 H4a 0.96
C4 H4b 0.96
C5 C6 1.489(3)
C5 H5a 0.96
C5 H5b 0.96
C7 C8 1.487(3)
C7 H7a 0.96
C7 H7b 0.96

loop_
_geom_hbond_atom_site_label_D
_geom_hbond_atom_site_label_H
_geom_hbond_atom_site_label_A
_geom_hbond_site_symmetry_A
_geom_hbond_distance_DH
_geom_hbond_distance_HA
_geom_hbond_distance_DA
_geom_hbond_angle_DHA
_geom_hbond_publ_flag
C7 H7B N4 2_456 0.96 2.59 3.396(3) 141 y

loop_
_cod_related_entry_id
_cod_related_entry_database
_cod_related_entry_code
1 ChemSpider 258055
